data_2229564
loop_
_publ_author_name
'Zhang, Chen'
'Xie, Cheng'
'Chang, Jun'
'Lu, Hong-Fu'
'Sun, Xun'

_publ_section_title
;
 (1<i>S</i>,2<i>S</i>,3<i>R</i>,4<i>S</i>,5<i>R</i>,7<i>S</i>,8<i>S</i>,10<i>R</i>,13<i>S</i>)-2-Debenzoyl-10-deacetyl-2-(3-fluorobenzoyl)-7,10-bis(2,2,2-trichloroethoxycarbonyl)baccatin
 III ethyl acetate monosolvate monohydrate
;
_journal_coeditor_code ZS2080
_journal_issue 3
_journal_name_full 'Acta Crystallographica Section E'
_journal_page_first o547
_journal_paper_doi 10.1107/S1600536811002790
_journal_volume 67
_journal_year 2011
_chemical_formula_iupac 'C35 H37 Cl6 F O14, C4 H8 O2, H2 O1'
_chemical_formula_moiety 'C35 H37 Cl6 F O14, C4 H8 O3, H2 O1'
_chemical_formula_sum 'C39 H47 Cl6 F O17'
_chemical_formula_weight 1019.47
_chemical_melting_point_gt 495
_chemical_melting_point_lt 497
_chemical_name_common
;
12b-acetoxy-12-(3-fluorobenzoyloxy)-4,6-bis(2,2,2-trichloroethoxycarbonyl)-
1,2a,3,4,4a,6,9,10,11,12,12a,12b-decahydro-9,11-dihydroxy-4a,8,13,13-
tetramethyl-7,11-methano-5<i>H</i>-cyclodeca[3,4]benz[1,2-<i>b</i>]oxet-5-one
monohydrate ethyl acetate monosolvate
;
_chemical_name_systematic
;
(1<i>S</i>,2<i>S</i>,3<i>R</i>,4<i>S</i>,5<i>R</i>,7<i>S</i>,8<i>S</i>,
10<i>R</i>,13<i>S</i>)-2-Debenzoyl-10-deacetyl-2-(3-fluorobenzoyl)-7,10-
bis(2,2,2-trichloroethoxycarbonyl)baccatin III monohydrate ethyl acetate
monosolvate
;
_space_group_IT_number 19
_symmetry_cell_setting orthorhombic
_symmetry_space_group_name_Hall 'P 2ac 2ab'
_symmetry_space_group_name_H-M 'P 21 21 21'
_atom_sites_solution_hydrogens geom
_atom_sites_solution_primary direct
_atom_sites_solution_secondary difmap
_audit_creation_method SHELXL-97
_cell_angle_alpha 90.00
_cell_angle_beta 90.00
_cell_angle_gamma 90.00
_cell_formula_units_Z 4
_cell_length_a 14.7037(11)
_cell_length_b 16.6601(12)
_cell_length_c 18.9258(14)
_cell_measurement_reflns_used 4411
_cell_measurement_temperature 293(2)
_cell_measurement_theta_max 38.309
_cell_measurement_theta_min 4.951
_cell_volume 4636.2(6)
_computing_cell_refinement 'SAINT (Bruker, 2001)'
_computing_data_collection 'SMART (Bruker, 2001)'
_computing_data_reduction 'SAINT Bruker, 2001)'
_computing_molecular_graphics 'SHELXTL (Sheldrick, 2008)'
_computing_publication_material 'SHELXTL (Sheldrick, 2008)'
_computing_structure_refinement 'SHELXL97 (Sheldrick, 2008)'
_computing_structure_solution 'SHELXS97 (Sheldrick, 2008)'
_diffrn_ambient_temperature 293(2)
_diffrn_measured_fraction_theta_full 1.000
_diffrn_measured_fraction_theta_max 1.000
_diffrn_measurement_device_type 'Bruker SMART CCD area-detector'
_diffrn_measurement_method '\f and \w'
_diffrn_radiation_monochromator graphite
_diffrn_radiation_source 'fine-focus sealed tube'
_diffrn_radiation_type MoK\a
_diffrn_radiation_wavelength 0.71073
_diffrn_reflns_av_R_equivalents 0.0528
_diffrn_reflns_av_sigmaI/netI 0.0765
_diffrn_reflns_limit_h_max 18
_diffrn_reflns_limit_h_min -13
_diffrn_reflns_limit_k_max 20
_diffrn_reflns_limit_k_min -19
_diffrn_reflns_limit_l_max 23
_diffrn_reflns_limit_l_min -22
_diffrn_reflns_number 25522
_diffrn_reflns_theta_full 26.00
_diffrn_reflns_theta_max 26.00
_diffrn_reflns_theta_min 1.63
_exptl_absorpt_coefficient_mu 0.444
_exptl_absorpt_correction_T_max 1.0000
_exptl_absorpt_correction_T_min 0.6039
_exptl_absorpt_correction_type multi-scan
_exptl_absorpt_process_details '(SADABS; Bruker, 2001)'
_exptl_crystal_colour colorless
_exptl_crystal_density_diffrn 1.461
_exptl_crystal_density_method 'not measured'
_exptl_crystal_description prismatic
_exptl_crystal_F_000 2112
_exptl_crystal_size_max 0.395
_exptl_crystal_size_mid 0.314
_exptl_crystal_size_min 0.286
_refine_diff_density_max 0.638
_refine_diff_density_min -0.321
_refine_ls_abs_structure_details 'Flack (1983), 4052 Friedel pairs'
_refine_ls_abs_structure_Flack 0.03(6)
_refine_ls_extinction_method none
_refine_ls_goodness_of_fit_ref 0.907
_refine_ls_hydrogen_treatment mixed
_refine_ls_matrix_type full
_refine_ls_number_parameters 628
_refine_ls_number_reflns 9094
_refine_ls_number_restraints 101
_refine_ls_restrained_S_all 0.955
_refine_ls_R_factor_all 0.0777
_refine_ls_R_factor_gt 0.0514
_refine_ls_shift/su_max 0.013
_refine_ls_shift/su_mean 0.001
_refine_ls_structure_factor_coef Fsqd
_refine_ls_weighting_details 'calc w=1/[\s^2^(Fo^2^)+(0.0513P)^2^+0.0000P] where P=(Fo^2^+2Fc^2^)/3'
_refine_ls_weighting_scheme calc
_refine_ls_wR_factor_gt 0.1064
_refine_ls_wR_factor_ref 0.1154
_reflns_number_gt 6096
_reflns_number_total 9094
_reflns_threshold_expression I>2\s(I)
_cod_data_source_file zs2080.cif
_cod_data_source_block I
_cod_database_code 2229564
_cod_database_fobs_code 2229564

loop_
_symmetry_equiv_pos_as_xyz
'x, y, z'
'-x+1/2, -y, z+1/2'
'-x, y+1/2, -z+1/2'
'x+1/2, -y+1/2, -z'

loop_
_atom_site_type_symbol
_atom_site_label
_atom_site_fract_x
_atom_site_fract_y
_atom_site_fract_z
_atom_site_U_iso_or_equiv
_atom_site_adp_type
_atom_site_calc_flag
_atom_site_refinement_flags
_atom_site_occupancy
_atom_site_disorder_assembly
_atom_site_disorder_group
Cl Cl1 0.32716(9) 0.01873(8) 1.04792(7) 0.0699(4) Uani d . 1 . .
Cl Cl2 0.48384(11) 0.04791(9) 1.13542(6) 0.0841(5) Uani d . 1 . .
Cl Cl3 0.45947(9) -0.10584(7) 1.06832(6) 0.0652(4) Uani d . 1 . .
Cl Cl4 0.08093(10) 0.25135(9) 0.93518(9) 0.0931(5) Uani d . 1 . .
Cl Cl5 0.21962(10) 0.36674(7) 0.96872(8) 0.0782(5) Uani d . 1 . .
Cl Cl6 0.17098(13) 0.24496(9) 1.06934(8) 0.1047(6) Uani d . 1 . .
O O1 0.3735(2) 0.16138(19) 0.49241(15) 0.0514(8) Uani d D 1 . .
O O2 0.48084(18) 0.03348(15) 0.50337(12) 0.0380(6) Uani d . 1 . .
O O3 0.3511(2) -0.02415(19) 0.46551(17) 0.0642(9) Uani d . 1 . .
O O4 0.64110(17) 0.00931(15) 0.57227(13) 0.0385(6) Uani d . 1 . .
O O5 0.7005(2) 0.05200(18) 0.67458(16) 0.0538(8) Uani d . 1 . .
O O6 0.5595(2) -0.15701(15) 0.62706(14) 0.0488(8) Uani d . 1 . .
O O7 0.47088(17) -0.02112(15) 0.82322(12) 0.0365(6) Uani d . 1 . .
O O8 0.5838(2) 0.0466(2) 0.87704(15) 0.0664(10) Uani d . 1 . .
O O9 0.46637(18) -0.00885(15) 0.93540(12) 0.0408(7) Uani d . 1 . .
O O10 0.30922(18) 0.05437(17) 0.75999(15) 0.0470(7) Uani d . 1 . .
O O11 0.34759(18) 0.20512(15) 0.78236(12) 0.0378(6) Uani d . 1 . .
O O12 0.3935(2) 0.14650(18) 0.88410(14) 0.0578(9) Uani d . 1 . .
O O13 0.2698(2) 0.22498(16) 0.87740(14) 0.0498(8) Uani d . 1 . .
O O14 0.6592(2) 0.2433(2) 0.59204(18) 0.0644(9) Uani d D 1 . .
O O15 0.4525(4) 0.2095(4) 0.3655(2) 0.163(2) Uani d U 1 . .
O O16 0.5049(3) 0.1760(3) 0.2632(2) 0.1125(16) Uani d . 1 . .
O O17 0.7215(3) 0.4008(3) 0.6057(3) 0.0948(13) Uani d D 1 . .
C C1 0.4306(3) 0.1568(2) 0.55338(18) 0.0352(9) Uani d . 1 . .
C C2 0.4391(3) 0.0639(2) 0.56755(18) 0.0338(9) Uani d . 1 . .
H H2 0.3779 0.0411 0.5718 0.041 Uiso calc R 1 . .
C C3 0.4974(2) 0.0350(2) 0.63144(17) 0.0275(8) Uani d . 1 . .
H H3 0.5330 0.0818 0.6464 0.033 Uiso calc R 1 . .
C C4 0.5681(3) -0.0301(2) 0.61001(18) 0.0309(8) Uani d . 1 . .
C C5 0.6021(3) -0.0914(2) 0.66434(18) 0.0356(9) Uani d . 1 . .
H H5 0.6684 -0.0962 0.6615 0.043 Uiso calc R 1 . .
C C6 0.5727(3) -0.0846(2) 0.74108(19) 0.0396(10) Uani d . 1 . .
H H6A 0.6263 -0.0832 0.7709 0.047 Uiso calc R 1 . .
H H6B 0.5377 -0.1318 0.7538 0.047 Uiso calc R 1 . .
C C7 0.5157(3) -0.0099(2) 0.75516(17) 0.0312(8) Uani d . 1 . .
H H7 0.5562 0.0367 0.7583 0.037 Uiso calc R 1 . .
C C8 0.4412(2) 0.0076(2) 0.69925(18) 0.0290(8) Uani d . 1 . .
C C9 0.3801(3) 0.0733(2) 0.73402(18) 0.0304(8) Uani d . 1 . .
C C10 0.4163(3) 0.1582(2) 0.74474(18) 0.0314(9) Uani d . 1 . .
H H10 0.4702 0.1547 0.7750 0.038 Uiso calc R 1 . .
C C11 0.4436(3) 0.1997(2) 0.67764(18) 0.0325(9) Uani d . 1 . .
C C12 0.5294(3) 0.2261(2) 0.6700(2) 0.0373(9) Uani d . 1 . .
C C13 0.5632(3) 0.2488(2) 0.5977(2) 0.0455(11) Uani d . 1 . .
H H13 0.5451 0.3043 0.5881 0.055 Uiso calc R 1 . .
C C14 0.5237(3) 0.1953(2) 0.54023(19) 0.0460(11) Uani d . 1 . .
H H14A 0.5669 0.1525 0.5313 0.055 Uiso calc R 1 . .
H H14B 0.5194 0.2268 0.4973 0.055 Uiso calc R 1 . .
C C15 0.3795(3) 0.2012(2) 0.61382(19) 0.0356(9) Uani d . 1 . .
C C16 0.3599(3) 0.2890(2) 0.5920(2) 0.0498(11) Uani d . 1 . .
H H16A 0.3268 0.3154 0.6289 0.075 Uiso calc R 1 . .
H H16B 0.3246 0.2895 0.5493 0.075 Uiso calc R 1 . .
H H16C 0.4164 0.3165 0.5841 0.075 Uiso calc R 1 . .
C C17 0.2842(3) 0.1642(2) 0.6257(2) 0.0449(10) Uani d . 1 . .
H H17A 0.2906 0.1090 0.6395 0.067 Uiso calc R 1 . .
H H17B 0.2499 0.1672 0.5826 0.067 Uiso calc R 1 . .
H H17C 0.2532 0.1933 0.6622 0.067 Uiso calc R 1 . .
C C18 0.5361(3) -0.1049(2) 0.5696(2) 0.0400(10) Uani d . 1 . .
H H18A 0.4715 -0.1045 0.5592 0.048 Uiso calc R 1 . .
H H18B 0.5710 -0.1153 0.5271 0.048 Uiso calc R 1 . .
C C19 0.3806(3) -0.0650(2) 0.6853(2) 0.0377(9) Uani d . 1 . .
H H19A 0.4176 -0.1099 0.6717 0.057 Uiso calc R 1 . .
H H19B 0.3386 -0.0527 0.6480 0.057 Uiso calc R 1 . .
H H19C 0.3474 -0.0781 0.7274 0.057 Uiso calc R 1 . .
C C20 0.5979(3) 0.2312(3) 0.7288(2) 0.0522(12) Uani d . 1 . .
H H20A 0.5668 0.2361 0.7732 0.078 Uiso calc R 1 . .
H H20B 0.6361 0.2772 0.7217 0.078 Uiso calc R 1 . .
H H20C 0.6345 0.1835 0.7291 0.078 Uiso calc R 1 . .
C C21 0.4298(4) -0.0068(2) 0.4567(2) 0.0463(11) Uani d D 1 . .
F F1 0.4305(8) -0.1272(5) 0.2284(3) 0.198(3) Uani d PDU 0.70 A 1
C C22 0.4730(5) -0.0350(5) 0.3940(3) 0.026(2) Uani d PGDU 0.526(16) A 1
C C23 0.4227(6) -0.0638(5) 0.3372(3) 0.041(3) Uani d PGU 0.526(16) A 1
H H23 0.3595 -0.0655 0.3398 0.049 Uiso calc PR 0.526(16) A 1
C C24 0.4667(8) -0.0900(5) 0.2764(3) 0.064(3) Uani d PGDU 0.526(16) A 1
C C25 0.5611(8) -0.0874(5) 0.2725(3) 0.083(5) Uani d PGU 0.526(16) A 1
H H25 0.5906 -0.1049 0.2319 0.099 Uiso calc PR 0.526(16) A 1
C C26 0.6114(6) -0.0587(6) 0.3293(4) 0.073(4) Uani d PGU 0.526(16) A 1
H H26 0.6745 -0.0570 0.3267 0.087 Uiso calc PR 0.526(16) A 1
C C27 0.5673(5) -0.0325(5) 0.3901(3) 0.042(3) Uani d PGU 0.526(16) A 1
H H27 0.6010 -0.0133 0.4281 0.050 Uiso calc PR 0.526(16) A 1
F F1' 0.5191(10) -0.1369(6) 0.2353(4) 0.197(9) Uani d PRDU 0.30 A 2
C C22' 0.5049(9) -0.0223(7) 0.3965(5) 0.061(4) Uani d PGDU 0.474(16) A 2
C C23' 0.4661(9) -0.0641(7) 0.3405(6) 0.081(5) Uani d PGU 0.474(16) A 2
H H23' 0.4035 -0.0716 0.3388 0.097 Uiso calc PR 0.474(16) A 2
C C24' 0.5210(11) -0.0946(6) 0.2871(5) 0.066(4) Uani d PGDU 0.474(16) A 2
C C25' 0.6146(10) -0.0835(6) 0.2897(5) 0.093(5) Uani d PGDU 0.474(16) A 2
H H25' 0.6513 -0.1039 0.2540 0.112 Uiso calc PR 0.474(16) A 2
C C26' 0.6534(8) -0.0417(7) 0.3457(6) 0.112(6) Uani d PGU 0.474(16) A 2
H H26' 0.7160 -0.0342 0.3475 0.135 Uiso calc PR 0.474(16) A 2
C C27' 0.5985(9) -0.0112(8) 0.3992(5) 0.083(5) Uani d PGU 0.474(16) A 2
H H27' 0.6244 0.0168 0.4366 0.100 Uiso calc PR 0.474(16) A 2
C C28 0.7039(3) 0.0475(2) 0.6126(3) 0.0469(11) Uani d . 1 . .
C C29 0.7772(3) 0.0835(3) 0.5674(3) 0.0630(13) Uani d . 1 . .
H H29A 0.7614 0.1378 0.5557 0.094 Uiso calc R 1 . .
H H29B 0.7833 0.0526 0.5248 0.094 Uiso calc R 1 . .
H H29C 0.8338 0.0830 0.5927 0.094 Uiso calc R 1 . .
C C30 0.5148(3) 0.0097(2) 0.8779(2) 0.0387(9) Uani d . 1 . .
C C31 0.4976(3) 0.0306(3) 0.99812(19) 0.0468(11) Uani d . 1 . .
H H31A 0.4888 0.0881 0.9940 0.056 Uiso calc R 1 . .
H H31B 0.5619 0.0203 1.0050 0.056 Uiso calc R 1 . .
C C32 0.4442(3) -0.0013(2) 1.0595(2) 0.0462(11) Uani d . 1 . .
C C33 0.3432(3) 0.1873(2) 0.8512(2) 0.0440(11) Uani d . 1 . .
C C34 0.2589(4) 0.2100(3) 0.9515(2) 0.0605(14) Uani d . 1 . .
H H34A 0.3157 0.2198 0.9761 0.073 Uiso calc R 1 . .
H H34B 0.2414 0.1545 0.9592 0.073 Uiso calc R 1 . .
C C35 0.1856(4) 0.2657(3) 0.9791(2) 0.0627(14) Uani d . 1 . .
C C36 0.3518(5) 0.1838(7) 0.2640(5) 0.167(4) Uani d . 1 . .
H H36A 0.3408 0.1283 0.2535 0.250 Uiso calc R 1 . .
H H36B 0.3562 0.2137 0.2208 0.250 Uiso calc R 1 . .
H H36C 0.3025 0.2045 0.2919 0.250 Uiso calc R 1 . .
C C37 0.4357(7) 0.1913(5) 0.3031(4) 0.129(3) Uani d . 1 . .
C C38 0.5947(6) 0.1783(5) 0.2986(4) 0.137(3) Uani d D 1 . .
H H38A 0.6089 0.2330 0.3124 0.164 Uiso calc R 1 . .
H H38B 0.5931 0.1455 0.3409 0.164 Uiso calc R 1 . .
C C39 0.6630(5) 0.1490(6) 0.2517(5) 0.147(3) Uani d D 1 . .
H H39A 0.6456 0.0970 0.2345 0.220 Uiso calc R 1 . .
H H39B 0.7198 0.1449 0.2764 0.220 Uiso calc R 1 . .
H H39C 0.6695 0.1853 0.2126 0.220 Uiso calc R 1 . .
H H1 0.391(4) 0.187(3) 0.4583(18) 0.08(2) Uiso d D 1 . .
H H14 0.689(3) 0.2851(17) 0.593(2) 0.050(14) Uiso d D 1 . .
H H17D 0.749(4) 0.376(4) 0.569(2) 0.13(3) Uiso d D 1 . .
H H17E 0.690(7) 0.440(5) 0.585(4) 0.21(7) Uiso d D 1 . .

loop_
_atom_site_aniso_label
_atom_site_aniso_U_11
_atom_site_aniso_U_22
_atom_site_aniso_U_33
_atom_site_aniso_U_12
_atom_site_aniso_U_13
_atom_site_aniso_U_23
Cl1 0.0532(7) 0.0841(9) 0.0724(8) 0.0076(7) 0.0175(7) 0.0100(7)
Cl2 0.1221(13) 0.0941(10) 0.0360(6) -0.0281(9) -0.0002(7) -0.0152(6)
Cl3 0.0857(10) 0.0550(7) 0.0548(7) 0.0017(7) 0.0015(7) 0.0104(6)
Cl4 0.0709(10) 0.0803(10) 0.1283(13) -0.0074(8) 0.0329(10) -0.0173(10)
Cl5 0.0888(10) 0.0376(6) 0.1083(11) -0.0080(7) 0.0518(9) -0.0079(7)
Cl6 0.1549(16) 0.0884(11) 0.0707(9) -0.0151(10) 0.0685(10) -0.0060(8)
O1 0.066(2) 0.0535(19) 0.0343(17) 0.0101(17) -0.0127(16) 0.0037(15)
O2 0.0474(17) 0.0383(15) 0.0284(13) 0.0033(13) 0.0035(13) -0.0035(11)
O3 0.065(2) 0.061(2) 0.066(2) -0.0042(19) -0.0187(19) -0.0175(17)
O4 0.0352(15) 0.0419(15) 0.0383(14) 0.0036(13) 0.0098(13) 0.0014(13)
O5 0.0481(19) 0.062(2) 0.0513(19) -0.0068(16) -0.0071(15) -0.0079(17)
O6 0.070(2) 0.0274(14) 0.0491(16) 0.0024(14) -0.0006(16) 0.0016(13)
O7 0.0407(16) 0.0424(15) 0.0265(12) -0.0062(13) 0.0011(12) 0.0014(12)
O8 0.052(2) 0.108(3) 0.0388(16) -0.0339(19) 0.0029(15) -0.0104(18)
O9 0.0460(17) 0.0527(17) 0.0236(12) -0.0109(14) 0.0009(13) 0.0019(12)
O10 0.0385(17) 0.0447(16) 0.0578(18) -0.0026(14) 0.0187(15) -0.0051(15)
O11 0.0459(17) 0.0351(15) 0.0325(14) 0.0119(13) 0.0032(13) -0.0053(12)
O12 0.079(2) 0.0545(19) 0.0405(16) 0.0324(18) 0.0049(16) 0.0056(15)
O13 0.062(2) 0.0432(17) 0.0440(16) 0.0147(15) 0.0193(16) 0.0019(14)
O14 0.055(2) 0.056(2) 0.082(2) -0.0113(18) 0.0204(18) -0.0080(19)
O15 0.196(5) 0.232(6) 0.061(3) -0.054(5) 0.022(3) -0.007(3)
O16 0.079(3) 0.176(5) 0.082(3) -0.019(3) 0.013(3) -0.039(3)
O17 0.072(3) 0.077(3) 0.136(4) -0.010(2) 0.009(3) 0.024(3)
C1 0.045(2) 0.034(2) 0.0270(19) 0.0055(19) -0.0045(18) 0.0021(16)
C2 0.035(2) 0.034(2) 0.0324(19) 0.0007(17) 0.0024(18) -0.0057(17)
C3 0.030(2) 0.0246(19) 0.0283(18) -0.0001(16) 0.0029(16) -0.0019(15)
C4 0.038(2) 0.027(2) 0.0278(18) 0.0017(17) 0.0034(17) 0.0009(16)
C5 0.039(2) 0.031(2) 0.037(2) 0.0076(18) 0.0047(19) 0.0002(17)
C6 0.050(3) 0.034(2) 0.035(2) 0.008(2) -0.001(2) 0.0082(18)
C7 0.036(2) 0.033(2) 0.0249(17) -0.0037(17) 0.0041(17) 0.0022(16)
C8 0.030(2) 0.0247(19) 0.0321(19) -0.0005(16) 0.0017(16) 0.0025(15)
C9 0.030(2) 0.033(2) 0.0282(19) 0.0034(17) -0.0001(17) 0.0001(16)
C10 0.028(2) 0.032(2) 0.034(2) 0.0094(17) 0.0032(17) -0.0054(17)
C11 0.041(2) 0.0205(19) 0.036(2) 0.0052(17) 0.0018(19) -0.0040(16)
C12 0.043(2) 0.0212(19) 0.048(2) 0.0007(18) -0.002(2) -0.0060(17)
C13 0.048(3) 0.029(2) 0.060(3) -0.006(2) 0.012(2) -0.001(2)
C14 0.063(3) 0.037(2) 0.038(2) -0.003(2) 0.009(2) 0.0048(19)
C15 0.041(2) 0.029(2) 0.037(2) 0.0072(18) -0.0038(19) 0.0001(18)
C16 0.056(3) 0.041(2) 0.052(2) 0.015(2) -0.009(2) -0.004(2)
C17 0.045(3) 0.042(2) 0.048(2) 0.005(2) -0.010(2) -0.006(2)
C18 0.053(3) 0.028(2) 0.039(2) 0.0057(19) 0.004(2) -0.0037(18)
C19 0.038(2) 0.034(2) 0.041(2) -0.0032(19) 0.0051(19) 0.0015(18)
C20 0.045(3) 0.043(3) 0.069(3) -0.004(2) -0.007(2) -0.014(2)
C21 0.071(3) 0.038(2) 0.030(2) 0.004(2) -0.009(2) -0.0035(18)
F1 0.288(8) 0.198(6) 0.107(4) -0.049(6) -0.005(5) -0.044(5)
C22 0.055(5) 0.014(4) 0.008(4) -0.014(4) 0.002(3) -0.005(3)
C23 0.061(6) 0.041(5) 0.019(4) -0.018(4) -0.014(4) -0.004(3)
C24 0.106(8) 0.062(6) 0.023(4) -0.015(6) -0.024(5) -0.021(4)
C25 0.096(10) 0.087(8) 0.066(7) -0.007(7) 0.029(7) -0.013(6)
C26 0.120(8) 0.080(7) 0.018(5) 0.027(6) 0.015(5) -0.020(5)
C27 0.042(6) 0.055(6) 0.028(4) 0.007(5) 0.007(4) -0.012(4)
F1' 0.198(12) 0.197(12) 0.197(12) -0.005(9) -0.010(9) -0.015(9)
C22' 0.078(8) 0.054(7) 0.051(6) -0.022(7) -0.004(6) -0.004(5)
C23' 0.075(8) 0.079(8) 0.089(8) -0.011(7) 0.000(7) 0.016(7)
C24' 0.099(9) 0.071(7) 0.029(5) -0.020(7) -0.010(6) -0.018(5)
C25' 0.116(9) 0.090(8) 0.073(8) -0.004(7) 0.044(7) -0.001(7)
C26' 0.176(11) 0.091(9) 0.070(8) -0.017(8) -0.047(8) 0.001(7)
C27' 0.091(9) 0.094(9) 0.065(7) -0.023(7) 0.010(7) -0.014(6)
C28 0.040(3) 0.037(2) 0.064(3) 0.006(2) 0.003(2) -0.001(2)
C29 0.047(3) 0.056(3) 0.086(4) 0.000(2) 0.022(3) 0.001(3)
C30 0.039(2) 0.042(2) 0.035(2) -0.002(2) -0.004(2) -0.0008(19)
C31 0.047(3) 0.057(3) 0.037(2) -0.003(2) 0.002(2) -0.003(2)
C32 0.053(3) 0.054(3) 0.032(2) -0.003(2) 0.003(2) -0.003(2)
C33 0.059(3) 0.035(2) 0.038(2) 0.009(2) 0.009(2) -0.006(2)
C34 0.085(4) 0.043(3) 0.054(3) 0.012(3) 0.033(3) 0.003(2)
C35 0.085(4) 0.036(3) 0.068(3) -0.006(2) 0.043(3) -0.008(2)
C36 0.063(5) 0.275(13) 0.162(8) -0.039(6) 0.010(6) -0.044(8)
C37 0.139(8) 0.163(8) 0.086(5) -0.033(6) 0.034(6) -0.006(5)
C38 0.127(7) 0.123(6) 0.161(8) -0.010(6) -0.071(7) -0.028(6)
C39 0.081(5) 0.173(9) 0.187(9) -0.011(6) -0.012(6) -0.039(7)

loop_
_atom_type_symbol
_atom_type_description
_atom_type_scat_dispersion_real
_atom_type_scat_dispersion_imag
_atom_type_scat_source
C C 0.0033 0.0016 'International Tables Vol C Tables 4.2.6.8 and 6.1.1.4'
H H 0.0000 0.0000 'International Tables Vol C Tables 4.2.6.8 and 6.1.1.4'
O O 0.0106 0.0060 'International Tables Vol C Tables 4.2.6.8 and 6.1.1.4'
F F 0.0171 0.0103 'International Tables Vol C Tables 4.2.6.8 and 6.1.1.4'
Cl Cl 0.1484 0.1585 'International Tables Vol C Tables 4.2.6.8 and 6.1.1.4'

loop_
_geom_angle_atom_site_label_1
_geom_angle_atom_site_label_2
_geom_angle_atom_site_label_3
_geom_angle_site_symmetry_1
_geom_angle_site_symmetry_3
_geom_angle
_geom_angle_publ_flag
C1 O1 H1 . . 119(4) ?
C21 O2 C2 . . 119.3(3) ?
C28 O4 C4 . . 116.1(3) ?
C18 O6 C5 . . 91.0(2) ?
C30 O7 C7 . . 114.9(3) ?
C30 O9 C31 . . 113.5(3) ?
C33 O11 C10 . . 112.8(3) ?
C33 O13 C34 . . 111.7(3) ?
C13 O14 H14 . . 118(3) ?
C37 O16 C38 . . 115.7(6) ?
H17D O17 H17E . . 103(3) ?
O1 C1 C14 . . 111.8(3) ?
O1 C1 C15 . . 106.5(3) ?
C14 C1 C15 . . 110.6(3) ?
O1 C1 C2 . . 103.7(3) ?
C14 C1 C2 . . 111.6(3) ?
C15 C1 C2 . . 112.4(3) ?
O2 C2 C3 . . 108.0(3) ?
O2 C2 C1 . . 103.5(3) ?
C3 C2 C1 . . 118.6(3) ?
O2 C2 H2 . . 108.8 ?
C3 C2 H2 . . 108.8 ?
C1 C2 H2 . . 108.8 ?
C4 C3 C2 . . 112.4(3) ?
C4 C3 C8 . . 110.9(3) ?
C2 C3 C8 . . 115.3(3) ?
C4 C3 H3 . . 105.8 ?
C2 C3 H3 . . 105.8 ?
C8 C3 H3 . . 105.8 ?
O4 C4 C5 . . 113.0(3) ?
O4 C4 C18 . . 110.5(3) ?
C5 C4 C18 . . 83.9(3) ?
O4 C4 C3 . . 107.9(3) ?
C5 C4 C3 . . 120.5(3) ?
C18 C4 C3 . . 119.4(3) ?
O6 C5 C6 . . 113.6(3) ?
O6 C5 C4 . . 92.0(3) ?
C6 C5 C4 . . 119.9(3) ?
O6 C5 H5 . . 110.0 ?
C6 C5 H5 . . 110.0 ?
C4 C5 H5 . . 110.0 ?
C5 C6 C7 . . 112.6(3) ?
C5 C6 H6A . . 109.1 ?
C7 C6 H6A . . 109.1 ?
C5 C6 H6B . . 109.1 ?
C7 C6 H6B . . 109.1 ?
H6A C6 H6B . . 107.8 ?
O7 C7 C6 . . 107.4(3) ?
O7 C7 C8 . . 107.9(3) ?
C6 C7 C8 . . 115.0(3) ?
O7 C7 H7 . . 108.8 ?
C6 C7 H7 . . 108.8 ?
C8 C7 H7 . . 108.8 ?
C19 C8 C7 . . 112.5(3) ?
C19 C8 C9 . . 107.0(3) ?
C7 C8 C9 . . 104.5(3) ?
C19 C8 C3 . . 113.0(3) ?
C7 C8 C3 . . 103.7(3) ?
C9 C8 C3 . . 115.9(3) ?
O10 C9 C10 . . 119.6(3) ?
O10 C9 C8 . . 119.4(3) ?
C10 C9 C8 . . 120.3(3) ?
O11 C10 C11 . . 110.5(3) ?
O11 C10 C9 . . 108.6(3) ?
C11 C10 C9 . . 114.1(3) ?
O11 C10 H10 . . 107.8 ?
C11 C10 H10 . . 107.8 ?
C9 C10 H10 . . 107.8 ?
C12 C11 C10 . . 119.5(3) ?
C12 C11 C15 . . 119.1(3) ?
C10 C11 C15 . . 120.7(3) ?
C11 C12 C20 . . 124.6(4) ?
C11 C12 C13 . . 119.4(4) ?
C20 C12 C13 . . 115.9(3) ?
O14 C13 C12 . . 112.5(4) ?
O14 C13 C14 . . 106.8(3) ?
C12 C13 C14 . . 112.1(3) ?
O14 C13 H13 . . 108.5 ?
C12 C13 H13 . . 108.5 ?
C14 C13 H13 . . 108.5 ?
C13 C14 C1 . . 118.1(3) ?
C13 C14 H14A . . 107.8 ?
C1 C14 H14A . . 107.8 ?
C13 C14 H14B . . 107.8 ?
C1 C14 H14B . . 107.8 ?
H14A C14 H14B . . 107.1 ?
C11 C15 C17 . . 115.9(3) ?
C11 C15 C16 . . 109.9(3) ?
C17 C15 C16 . . 104.3(3) ?
C11 C15 C1 . . 106.0(3) ?
C17 C15 C1 . . 110.8(3) ?
C16 C15 C1 . . 110.1(3) ?
C15 C16 H16A . . 109.5 ?
C15 C16 H16B . . 109.5 ?
H16A C16 H16B . . 109.5 ?
C15 C16 H16C . . 109.5 ?
H16A C16 H16C . . 109.5 ?
H16B C16 H16C . . 109.5 ?
C15 C17 H17A . . 109.5 ?
C15 C17 H17B . . 109.5 ?
H17A C17 H17B . . 109.5 ?
C15 C17 H17C . . 109.5 ?
H17A C17 H17C . . 109.5 ?
H17B C17 H17C . . 109.5 ?
O6 C18 C4 . . 92.3(3) ?
O6 C18 H18A . . 113.2 ?
C4 C18 H18A . . 113.2 ?
O6 C18 H18B . . 113.2 ?
C4 C18 H18B . . 113.2 ?
H18A C18 H18B . . 110.6 ?
C8 C19 H19A . . 109.5 ?
C8 C19 H19B . . 109.5 ?
H19A C19 H19B . . 109.5 ?
C8 C19 H19C . . 109.5 ?
H19A C19 H19C . . 109.5 ?
H19B C19 H19C . . 109.5 ?
C12 C20 H20A . . 109.5 ?
C12 C20 H20B . . 109.5 ?
H20A C20 H20B . . 109.5 ?
C12 C20 H20C . . 109.5 ?
H20A C20 H20C . . 109.5 ?
H20B C20 H20C . . 109.5 ?
O3 C21 O2 . . 124.5(4) ?
O3 C21 C22 . . 117.7(5) ?
O2 C21 C22 . . 117.7(5) ?
O3 C21 C22' . . 136.0(6) ?
O2 C21 C22' . . 99.4(6) ?
C22 C21 C22' . . 18.4(4) ?
C23 C22 C27 . . 120.0 ?
C23 C22 C21 . . 121.4(4) ?
C27 C22 C21 . . 118.6(4) ?
C22 C23 C24 . . 120.0 ?
C22 C23 H23 . . 120.0 ?
C24 C23 H23 . . 120.0 ?
F1 C24 C25 . . 114.2(7) ?
F1 C24 C23 . . 124.8(7) ?
C25 C24 C23 . . 120.0 ?
C26 C25 C24 . . 120.0 ?
C26 C25 H25 . . 120.0 ?
C24 C25 H25 . . 120.0 ?
C27 C26 C25 . . 120.0 ?
C27 C26 H26 . . 120.0 ?
C25 C26 H26 . . 120.0 ?
C26 C27 C22 . . 120.0 ?
C26 C27 H27 . . 120.0 ?
C22 C27 H27 . . 120.0 ?
C23' C22' C27' . . 120.0 ?
C23' C22' C21 . . 109.8(7) ?
C27' C22' C21 . . 129.3(7) ?
C24' C23' C22' . . 120.0 ?
C24' C23' H23' . . 120.0 ?
C22' C23' H23' . . 120.0 ?
F1' C24' C23' . . 142.2(8) ?
F1' C24' C25' . . 97.5(8) ?
C23' C24' C25' . . 120.0 ?
C26' C25' C24' . . 120.0 ?
C26' C25' H25' . . 120.0 ?
C24' C25' H25' . . 120.0 ?
C27' C26' C25' . . 120.0 ?
C27' C26' H26' . . 120.0 ?
C25' C26' H26' . . 120.0 ?
C26' C27' C22' . . 120.0 ?
C26' C27' H27' . . 120.0 ?
C22' C27' H27' . . 120.0 ?
O5 C28 O4 . . 124.2(4) ?
O5 C28 C29 . . 125.1(4) ?
O4 C28 C29 . . 110.7(4) ?
C28 C29 H29A . . 109.5 ?
C28 C29 H29B . . 109.5 ?
H29A C29 H29B . . 109.5 ?
C28 C29 H29C . . 109.5 ?
H29A C29 H29C . . 109.5 ?
H29B C29 H29C . . 109.5 ?
O8 C30 O7 . . 127.4(4) ?
O8 C30 O9 . . 125.9(4) ?
O7 C30 O9 . . 106.7(3) ?
O9 C31 C32 . . 108.2(3) ?
O9 C31 H31A . . 110.1 ?
C32 C31 H31A . . 110.1 ?
O9 C31 H31B . . 110.1 ?
C32 C31 H31B . . 110.1 ?
H31A C31 H31B . . 108.4 ?
C31 C32 Cl2 . . 107.2(3) ?
C31 C32 Cl3 . . 110.9(3) ?
Cl2 C32 Cl3 . . 110.0(2) ?
C31 C32 Cl1 . . 110.3(3) ?
Cl2 C32 Cl1 . . 109.7(2) ?
Cl3 C32 Cl1 . . 108.8(2) ?
O12 C33 O11 . . 127.7(4) ?
O12 C33 O13 . . 125.2(4) ?
O11 C33 O13 . . 107.1(4) ?
O13 C34 C35 . . 108.0(4) ?
O13 C34 H34A . . 110.1 ?
C35 C34 H34A . . 110.1 ?
O13 C34 H34B . . 110.1 ?
C35 C34 H34B . . 110.1 ?
H34A C34 H34B . . 108.4 ?
C34 C35 Cl6 . . 107.5(3) ?
C34 C35 Cl4 . . 112.0(3) ?
Cl6 C35 Cl4 . . 109.0(3) ?
C34 C35 Cl5 . . 110.1(3) ?
Cl6 C35 Cl5 . . 109.3(3) ?
Cl4 C35 Cl5 . . 108.9(3) ?
C37 C36 H36A . . 109.5 ?
C37 C36 H36B . . 109.5 ?
H36A C36 H36B . . 109.5 ?
C37 C36 H36C . . 109.5 ?
H36A C36 H36C . . 109.5 ?
H36B C36 H36C . . 109.5 ?
O15 C37 O16 . . 116.5(9) ?
O15 C37 C36 . . 132.5(9) ?
O16 C37 C36 . . 111.0(7) ?
C39 C38 O16 . . 109.7(6) ?
C39 C38 H38A . . 109.7 ?
O16 C38 H38A . . 109.7 ?
C39 C38 H38B . . 109.7 ?
O16 C38 H38B . . 109.7 ?
H38A C38 H38B . . 108.2 ?
C38 C39 H39A . . 109.5 ?
C38 C39 H39B . . 109.5 ?
H39A C39 H39B . . 109.5 ?
C38 C39 H39C . . 109.5 ?
H39A C39 H39C . . 109.5 ?
H39B C39 H39C . . 109.5 ?

loop_
_geom_bond_atom_site_label_1
_geom_bond_atom_site_label_2
_geom_bond_site_symmetry_2
_geom_bond_distance
_geom_bond_publ_flag
Cl1 C32 . 1.766(4) ?
Cl2 C32 . 1.754(4) ?
Cl3 C32 . 1.764(4) ?
Cl4 C35 . 1.765(6) ?
Cl5 C35 . 1.766(4) ?
Cl6 C35 . 1.756(5) ?
O1 C1 . 1.429(4) ?
O1 H1 . 0.82(2) ?
O2 C21 . 1.340(5) ?
O2 C2 . 1.452(4) ?
O3 C21 . 1.203(5) ?
O4 C28 . 1.358(5) ?
O4 C4 . 1.447(4) ?
O5 C28 . 1.176(5) ?
O6 C18 . 1.433(4) ?
O6 C5 . 1.444(4) ?
O7 C30 . 1.323(4) ?
O7 C7 . 1.459(4) ?
O8 C30 . 1.187(5) ?
O9 C30 . 1.337(4) ?
O9 C31 . 1.432(4) ?
O10 C9 . 1.194(4) ?
O11 C33 . 1.337(5) ?
O11 C10 . 1.463(4) ?
O12 C33 . 1.182(5) ?
O13 C33 . 1.344(5) ?
O13 C34 . 1.433(5) ?
O14 C13 . 1.419(5) ?
O14 H14 . 0.83(2) ?
O15 C37 . 1.244(8) ?
O16 C37 . 1.292(9) ?
O16 C38 . 1.480(8) ?
O17 H17D . 0.91(2) ?
O17 H17E . 0.89(2) ?
C1 C14 . 1.532(6) ?
C1 C15 . 1.556(5) ?
C1 C2 . 1.576(5) ?
C2 C3 . 1.559(5) ?
C2 H2 . 0.9800 ?
C3 C4 . 1.556(5) ?
C3 C8 . 1.594(5) ?
C3 H3 . 0.9800 ?
C4 C5 . 1.533(5) ?
C4 C18 . 1.537(5) ?
C5 C6 . 1.520(5) ?
C5 H5 . 0.9800 ?
C6 C7 . 1.523(5) ?
C6 H6A . 0.9700 ?
C6 H6B . 0.9700 ?
C7 C8 . 1.550(5) ?
C7 H7 . 0.9800 ?
C8 C19 . 1.525(5) ?
C8 C9 . 1.562(5) ?
C9 C10 . 1.526(5) ?
C10 C11 . 1.500(5) ?
C10 H10 . 0.9800 ?
C11 C12 . 1.344(5) ?
C11 C15 . 1.532(5) ?
C12 C20 . 1.504(5) ?
C12 C13 . 1.504(5) ?
C13 C14 . 1.522(5) ?
C13 H13 . 0.9800 ?
C14 H14A . 0.9700 ?
C14 H14B . 0.9700 ?
C15 C17 . 1.546(5) ?
C15 C16 . 1.547(5) ?
C16 H16A . 0.9600 ?
C16 H16B . 0.9600 ?
C16 H16C . 0.9600 ?
C17 H17A . 0.9600 ?
C17 H17B . 0.9600 ?
C17 H17C . 0.9600 ?
C18 H18A . 0.9700 ?
C18 H18B . 0.9700 ?
C19 H19A . 0.9600 ?
C19 H19B . 0.9600 ?
C19 H19C . 0.9600 ?
C20 H20A . 0.9600 ?
C20 H20B . 0.9600 ?
C20 H20C . 0.9600 ?
C21 C22 . 1.425(6) ?
C21 C22' . 1.607(9) ?
F1 C24 . 1.223(8) ?
C22 C23 . 1.3900 ?
C22 C27 . 1.3900 ?
C23 C24 . 1.3900 ?
C23 H23 . 0.9300 ?
C24 C25 . 1.3900 ?
C25 C26 . 1.3900 ?
C25 H25 . 0.9300 ?
C26 C27 . 1.3900 ?
C26 H26 . 0.9300 ?
C27 H27 . 0.9300 ?
F1' C24' . 1.208(9) ?
C22' C23' . 1.3900 ?
C22' C27' . 1.3900 ?
C23' C24' . 1.3900 ?
C23' H23' . 0.9300 ?
C24' C25' . 1.3900 ?
C25' C26' . 1.3900 ?
C25' H25' . 0.9300 ?
C26' C27' . 1.3900 ?
C26' H26' . 0.9300 ?
C27' H27' . 0.9300 ?
C28 C29 . 1.501(6) ?
C29 H29A . 0.9600 ?
C29 H29B . 0.9600 ?
C29 H29C . 0.9600 ?
C31 C32 . 1.499(5) ?
C31 H31A . 0.9700 ?
C31 H31B . 0.9700 ?
C34 C35 . 1.516(6) ?
C34 H34A . 0.9700 ?
C34 H34B . 0.9700 ?
C36 C37 . 1.444(10) ?
C36 H36A . 0.9600 ?
C36 H36B . 0.9600 ?
C36 H36C . 0.9600 ?
C38 C39 . 1.427(9) ?
C38 H38A . 0.9700 ?
C38 H38B . 0.9700 ?
C39 H39A . 0.9600 ?
C39 H39B . 0.9600 ?
C39 H39C . 0.9600 ?

loop_
_geom_hbond_atom_site_label_D
_geom_hbond_atom_site_label_H
_geom_hbond_atom_site_label_A
_geom_hbond_site_symmetry_A
_geom_hbond_distance_DH
_geom_hbond_distance_HA
_geom_hbond_distance_DA
_geom_hbond_angle_DHA
O17 H17E Cl1 3_656 0.89(2) 2.85(6) 3.582(5) 141(6)
O17 H17E O9 3_656 0.89(2) 2.48(7) 3.241(6) 143(9)
O14 H14 O17 . 0.83(2) 2.00(2) 2.791(6) 161(4)
O1 H1 O15 . 0.82(2) 2.01(3) 2.786(6) 158(5)
O17 H17D O1 4_556 0.91(2) 2.25(4) 3.085(6) 152(6)

loop_
_geom_torsion_atom_site_label_1
_geom_torsion_atom_site_label_2
_geom_torsion_atom_site_label_3
_geom_torsion_atom_site_label_4
_geom_torsion_site_symmetry_1
_geom_torsion_site_symmetry_2
_geom_torsion_site_symmetry_3
_geom_torsion_site_symmetry_4
_geom_torsion
_geom_torsion_publ_flag
C21 O2 C2 C3 . . . . 128.3(3) ?
C21 O2 C2 C1 . . . . -105.2(3) ?
O1 C1 C2 O2 . . . . 60.6(3) ?
C14 C1 C2 O2 . . . . -59.9(4) ?
C15 C1 C2 O2 . . . . 175.2(3) ?
O1 C1 C2 C3 . . . . -179.9(3) ?
C14 C1 C2 C3 . . . . 59.6(4) ?
C15 C1 C2 C3 . . . . -65.3(4) ?
O2 C2 C3 C4 . . . . -11.9(4) ?
C1 C2 C3 C4 . . . . -129.0(3) ?
O2 C2 C3 C8 . . . . -140.3(3) ?
C1 C2 C3 C8 . . . . 102.6(4) ?
C28 O4 C4 C5 . . . . -56.2(4) ?
C28 O4 C4 C18 . . . . -148.2(3) ?
C28 O4 C4 C3 . . . . 79.6(4) ?
C2 C3 C4 O4 . . . . 74.7(4) ?
C8 C3 C4 O4 . . . . -154.6(3) ?
C2 C3 C4 C5 . . . . -153.4(3) ?
C8 C3 C4 C5 . . . . -22.7(4) ?
C2 C3 C4 C18 . . . . -52.4(4) ?
C8 C3 C4 C18 . . . . 78.3(4) ?
C18 O6 C5 C6 . . . . 131.3(3) ?
C18 O6 C5 C4 . . . . 7.3(3) ?
O4 C4 C5 O6 . . . . -116.5(3) ?
C18 C4 C5 O6 . . . . -6.8(3) ?
C3 C4 C5 O6 . . . . 113.9(3) ?
O4 C4 C5 C6 . . . . 124.7(4) ?
C18 C4 C5 C6 . . . . -125.7(4) ?
C3 C4 C5 C6 . . . . -5.0(5) ?
O6 C5 C6 C7 . . . . -111.6(4) ?
C4 C5 C6 C7 . . . . -4.4(5) ?
C30 O7 C7 C6 . . . . 94.0(4) ?
C30 O7 C7 C8 . . . . -141.5(3) ?
C5 C6 C7 O7 . . . . 164.3(3) ?
C5 C6 C7 C8 . . . . 44.2(4) ?
O7 C7 C8 C19 . . . . -68.0(4) ?
C6 C7 C8 C19 . . . . 51.8(4) ?
O7 C7 C8 C9 . . . . 47.7(3) ?
C6 C7 C8 C9 . . . . 167.5(3) ?
O7 C7 C8 C3 . . . . 169.6(3) ?
C6 C7 C8 C3 . . . . -70.6(4) ?
C4 C3 C8 C19 . . . . -66.2(4) ?
C2 C3 C8 C19 . . . . 62.9(4) ?
C4 C3 C8 C7 . . . . 55.9(3) ?
C2 C3 C8 C7 . . . . -175.0(3) ?
C4 C3 C8 C9 . . . . 169.8(3) ?
C2 C3 C8 C9 . . . . -61.1(4) ?
C19 C8 C9 O10 . . . . 18.4(4) ?
C7 C8 C9 O10 . . . . -101.1(4) ?
C3 C8 C9 O10 . . . . 145.4(3) ?
C19 C8 C9 C10 . . . . -170.8(3) ?
C7 C8 C9 C10 . . . . 69.7(4) ?
C3 C8 C9 C10 . . . . -43.8(4) ?
C33 O11 C10 C11 . . . . -158.6(3) ?
C33 O11 C10 C9 . . . . 75.6(4) ?
O10 C9 C10 O11 . . . . -5.4(5) ?
C8 C9 C10 O11 . . . . -176.2(3) ?
O10 C9 C10 C11 . . . . -129.2(4) ?
C8 C9 C10 C11 . . . . 60.0(4) ?
O11 C10 C11 C12 . . . . 115.7(4) ?
C9 C10 C11 C12 . . . . -121.6(4) ?
O11 C10 C11 C15 . . . . -73.5(4) ?
C9 C10 C11 C15 . . . . 49.2(4) ?
C10 C11 C12 C20 . . . . -11.8(5) ?
C15 C11 C12 C20 . . . . 177.3(3) ?
C10 C11 C12 C13 . . . . 165.0(3) ?
C15 C11 C12 C13 . . . . -6.0(5) ?
C11 C12 C13 O14 . . . . -155.7(3) ?
C20 C12 C13 O14 . . . . 21.3(5) ?
C11 C12 C13 C14 . . . . -35.3(5) ?
C20 C12 C13 C14 . . . . 141.6(4) ?
O14 C13 C14 C1 . . . . 151.0(3) ?
C12 C13 C14 C1 . . . . 27.4(5) ?
O1 C1 C14 C13 . . . . 136.6(4) ?
C15 C1 C14 C13 . . . . 18.1(5) ?
C2 C1 C14 C13 . . . . -107.8(4) ?
C12 C11 C15 C17 . . . . 175.8(3) ?
C10 C11 C15 C17 . . . . 4.9(5) ?
C12 C11 C15 C16 . . . . -66.3(4) ?
C10 C11 C15 C16 . . . . 122.8(4) ?
C12 C11 C15 C1 . . . . 52.6(4) ?
C10 C11 C15 C1 . . . . -118.3(3) ?
O1 C1 C15 C11 . . . . -177.1(3) ?
C14 C1 C15 C11 . . . . -55.4(4) ?
C2 C1 C15 C11 . . . . 70.0(4) ?
O1 C1 C15 C17 . . . . 56.6(4) ?
C14 C1 C15 C17 . . . . 178.2(3) ?
C2 C1 C15 C17 . . . . -56.4(4) ?
O1 C1 C15 C16 . . . . -58.3(4) ?
C14 C1 C15 C16 . . . . 63.4(4) ?
C2 C1 C15 C16 . . . . -171.2(3) ?
C5 O6 C18 C4 . . . . -7.2(3) ?
O4 C4 C18 O6 . . . . 119.2(3) ?
C5 C4 C18 O6 . . . . 6.9(3) ?
C3 C4 C18 O6 . . . . -114.8(3) ?
C2 O2 C21 O3 . . . . -4.2(6) ?
C2 O2 C21 C22 . . . . 179.4(4) ?
C2 O2 C21 C22' . . . . 177.5(5) ?
O3 C21 C22 C23 . . . . 15.6(7) ?
O2 C21 C22 C23 . . . . -167.8(4) ?
C22' C21 C22 C23 . . . . -162(3) ?
O3 C21 C22 C27 . . . . -165.1(5) ?
O2 C21 C22 C27 . . . . 11.5(7) ?
C22' C21 C22 C27 . . . . 18(2) ?
C27 C22 C23 C24 . . . . 0.0 ?
C21 C22 C23 C24 . . . . 179.2(7) ?
C22 C23 C24 F1 . . . . 168.3(10) ?
C22 C23 C24 C25 . . . . 0.0 ?
F1 C24 C25 C26 . . . . -169.4(9) ?
C23 C24 C25 C26 . . . . 0.0 ?
C24 C25 C26 C27 . . . . 0.0 ?
C25 C26 C27 C22 . . . . 0.0 ?
C23 C22 C27 C26 . . . . 0.0 ?
C21 C22 C27 C26 . . . . -179.3(7) ?
O3 C21 C22' C23' . . . . 2.6(11) ?
O2 C21 C22' C23' . . . . -179.5(5) ?
C22 C21 C22' C23' . . . . 5.9(19) ?
O3 C21 C22' C27' . . . . -166.8(7) ?
O2 C21 C22' C27' . . . . 11.2(9) ?
C22 C21 C22' C27' . . . . -163(3) ?
C27' C22' C23' C24' . . . . 0.0 ?
C21 C22' C23' C24' . . . . -170.5(9) ?
C22' C23' C24' F1' . . . . 172(2) ?
C22' C23' C24' C25' . . . . 0.0 ?
F1' C24' C25' C26' . . . . -175.2(13) ?
C23' C24' C25' C26' . . . . 0.0 ?
C24' C25' C26' C27' . . . . 0.0 ?
C25' C26' C27' C22' . . . . 0.0 ?
C23' C22' C27' C26' . . . . 0.0 ?
C21 C22' C27' C26' . . . . 168.4(11) ?
C4 O4 C28 O5 . . . . -2.3(6) ?
C4 O4 C28 C29 . . . . 178.2(3) ?
C7 O7 C30 O8 . . . . 2.3(6) ?
C7 O7 C30 O9 . . . . -177.5(3) ?
C31 O9 C30 O8 . . . . 9.1(6) ?
C31 O9 C30 O7 . . . . -171.1(3) ?
C30 O9 C31 C32 . . . . -174.4(3) ?
O9 C31 C32 Cl2 . . . . 180.0(3) ?
O9 C31 C32 Cl3 . . . . 59.9(4) ?
O9 C31 C32 Cl1 . . . . -60.7(4) ?
C10 O11 C33 O12 . . . . 9.0(6) ?
C10 O11 C33 O13 . . . . -171.1(3) ?
C34 O13 C33 O12 . . . . 0.0(6) ?
C34 O13 C33 O11 . . . . -179.8(3) ?
C33 O13 C34 C35 . . . . 170.1(4) ?
O13 C34 C35 Cl6 . . . . 178.6(3) ?
O13 C34 C35 Cl4 . . . . 58.9(4) ?
O13 C34 C35 Cl5 . . . . -62.5(5) ?
C38 O16 C37 O15 . . . . 3.0(11) ?
C38 O16 C37 C36 . . . . -177.4(8) ?
C37 O16 C38 C39 . . . . 171.4(8) ?
